data_7040369
loop_
_publ_author_name
'Rungthanaphatsophon, Pokpong'
'Barnes, Charles L.'
'Walensky, Justin R.'

_publ_section_title
;
 Copper(i) clusters with bulky dithiocarboxylate, thiolate, and selenolate
 ligands.
;
_journal_issue 36
_journal_name_full 'Dalton transactions (Cambridge, England : 2003)'
_journal_page_first 14265
_journal_page_last 14276
_journal_paper_doi 10.1039/c6dt02709a
_journal_volume 45
_journal_year 2016
_chemical_formula_moiety 'C42 H64 Cu1 P1 S1'
_chemical_formula_sum 'C42 H64 Cu P S'
_chemical_formula_weight 695.50
_space_group_crystal_system monoclinic
_space_group_IT_number 14
_space_group_name_Hall '-P 2ybc'
_space_group_name_H-M_alt 'P 1 21/c 1'
_symmetry_space_group_name_Hall '-P 2ybc'
_symmetry_space_group_name_H-M 'P 1 21/c 1'
_atom_sites_solution_hydrogens geom
_audit_creation_method SHELXL-2014/7
_audit_update_record
;
2016-07-08 deposited with the CCDC.
2016-08-05 downloaded from the CCDC.
;
_cell_angle_alpha 90
_cell_angle_beta 109.2060(10)
_cell_angle_gamma 90
_cell_formula_units_Z 4
_cell_length_a 12.9452(8)
_cell_length_b 18.3134(12)
_cell_length_c 17.8762(12)
_cell_measurement_reflns_used 6521
_cell_measurement_temperature 100(2)
_cell_measurement_theta_max 25.27
_cell_measurement_theta_min 2.41
_cell_volume 4002.0(5)
_computing_structure_refinement 'SHELXL-2014/7 (Sheldrick, 2014)'
_diffrn_ambient_temperature 100(2)
_diffrn_measured_fraction_theta_full 1.000
_diffrn_measured_fraction_theta_max 0.996
_diffrn_measurement_device_type 'Bruker APEXII CCD area detector'
_diffrn_measurement_method 'omega scans'
_diffrn_radiation_type MoK\a
_diffrn_radiation_wavelength 0.71073
_diffrn_reflns_av_R_equivalents 0.0612
_diffrn_reflns_av_unetI/netI 0.0498
_diffrn_reflns_Laue_measured_fraction_full 1.000
_diffrn_reflns_Laue_measured_fraction_max 0.996
_diffrn_reflns_limit_h_max 16
_diffrn_reflns_limit_h_min -16
_diffrn_reflns_limit_k_max 23
_diffrn_reflns_limit_k_min -23
_diffrn_reflns_limit_l_max 23
_diffrn_reflns_limit_l_min -23
_diffrn_reflns_number 46497
_diffrn_reflns_point_group_measured_fraction_full 1.000
_diffrn_reflns_point_group_measured_fraction_max 0.996
_diffrn_reflns_theta_full 25.242
_diffrn_reflns_theta_max 27.549
_diffrn_reflns_theta_min 1.641
_diffrn_standards_decay_% 0.0
_exptl_absorpt_coefficient_mu 0.664
_exptl_absorpt_correction_T_max 0.92
_exptl_absorpt_correction_T_min 0.84
_exptl_absorpt_correction_type multi-scan
_exptl_crystal_colour colourless
_exptl_crystal_density_diffrn 1.154
_exptl_crystal_description prism
_exptl_crystal_F_000 1504
_exptl_crystal_size_max 0.400
_exptl_crystal_size_mid 0.125
_exptl_crystal_size_min 0.125
_refine_diff_density_max 0.447
_refine_diff_density_min -0.415
_refine_diff_density_rms 0.067
_refine_ls_extinction_method none
_refine_ls_goodness_of_fit_ref 1.036
_refine_ls_hydrogen_treatment constr
_refine_ls_matrix_type full
_refine_ls_number_parameters 406
_refine_ls_number_reflns 9193
_refine_ls_number_restraints 0
_refine_ls_restrained_S_all 1.036
_refine_ls_R_factor_all 0.0612
_refine_ls_R_factor_gt 0.0400
_refine_ls_shift/su_max 0.001
_refine_ls_shift/su_mean 0.000
_refine_ls_structure_factor_coef Fsqd
_refine_ls_weighting_details 'w=1/[\s^2^(Fo^2^)+(0.0382P)^2^+2.4027P] where P=(Fo^2^+2Fc^2^)/3'
_refine_ls_weighting_scheme calc
_refine_ls_wR_factor_gt 0.0904
_refine_ls_wR_factor_ref 0.1003
_reflns_Friedel_coverage 0.000
_reflns_number_gt 6916
_reflns_number_total 9193
_reflns_threshold_expression 'I > 2\s(I)'
_cod_data_source_file c6dt02709a2.cif
_cod_data_source_block tripscupet3
_cod_depositor_comments 'Adding full bibliography for 7040358--7040370.cif.'
_cod_database_code 7040369
_shelx_shelxl_version_number 2014/7
_shelx_space_group_comment
;
The symmetry employed for this shelxl refinement is uniquely defined
by the following loop, which should always be used as a source of
symmetry information in preference to the above space-group names.
They are only intended as comments.
;
_shelx_estimated_absorpt_t_min 0.777
_shelx_estimated_absorpt_t_max 0.922

loop_
_space_group_symop_operation_xyz
'x, y, z'
'-x, y+1/2, -z+1/2'
'-x, -y, -z'
'x, -y-1/2, z-1/2'

loop_
_atom_site_label
_atom_site_type_symbol
_atom_site_fract_x
_atom_site_fract_y
_atom_site_fract_z
_atom_site_U_iso_or_equiv
_atom_site_adp_type
_atom_site_occupancy
_atom_site_site_symmetry_order
_atom_site_calc_flag
_atom_site_refinement_flags_posn
_atom_site_refinement_flags_adp
Cu1 Cu 0.29081(2) 0.42976(2) 0.87302(2) 0.01903(8) Uani 1 1 d . .
S1 S 0.41798(4) 0.34807(3) 0.88859(3) 0.01776(12) Uani 1 1 d . .
P1 P 0.25653(5) 0.52742(3) 0.93142(3) 0.01771(12) Uani 1 1 d . .
C13 C 0.19022(16) 0.36632(11) 0.75563(12) 0.0143(4) Uani 1 1 d . .
C18 C 0.18957(16) 0.43289(11) 0.71528(12) 0.0155(4) Uani 1 1 d . .
C34 C 0.27777(17) 0.44945(12) 0.67845(13) 0.0187(4) Uani 1 1 d . .
H34 H 0.3397 0.4149 0.7023 0.022 Uiso 1 1 calc R U
C35 C 0.32293(19) 0.52721(13) 0.69720(14) 0.0269(5) Uani 1 1 d . .
H35A H 0.3792 0.5356 0.6725 0.040 Uiso 1 1 calc R U
H35B H 0.2634 0.5625 0.6764 0.040 Uiso 1 1 calc R U
H35C H 0.3550 0.5332 0.7547 0.040 Uiso 1 1 calc R U
C36 C 0.23632(19) 0.43591(13) 0.58900(13) 0.0253(5) Uani 1 1 d . .
H36A H 0.2946 0.4470 0.5670 0.038 Uiso 1 1 calc R U
H36B H 0.2146 0.3847 0.5786 0.038 Uiso 1 1 calc R U
H36C H 0.1732 0.4674 0.5641 0.038 Uiso 1 1 calc R U
C17 C 0.10420(16) 0.48198(11) 0.70738(12) 0.0175(4) Uani 1 1 d . .
H17 H 0.1036 0.5266 0.6802 0.021 Uiso 1 1 calc R U
C16 C 0.01939(16) 0.46822(11) 0.73780(12) 0.0165(4) Uani 1 1 d . .
C31 C -0.07251(17) 0.52415(11) 0.72312(13) 0.0190(4) Uani 1 1 d . .
H31 H -0.0375 0.5722 0.7429 0.023 Uiso 1 1 calc R U
C33 C -0.13429(18) 0.53313(13) 0.63426(14) 0.0274(5) Uani 1 1 d . .
H33A H -0.1927 0.5693 0.6265 0.041 Uiso 1 1 calc R U
H33B H -0.0835 0.5497 0.6075 0.041 Uiso 1 1 calc R U
H33C H -0.1662 0.4862 0.6120 0.041 Uiso 1 1 calc R U
C32 C -0.15365(19) 0.50852(13) 0.76671(15) 0.0283(5) Uani 1 1 d . .
H32A H -0.2098 0.5467 0.7542 0.043 Uiso 1 1 calc R U
H32B H -0.1883 0.4610 0.7499 0.043 Uiso 1 1 calc R U
H32C H -0.1149 0.5078 0.8239 0.043 Uiso 1 1 calc R U
C15 C 0.02645(16) 0.40517(11) 0.78244(12) 0.0163(4) Uani 1 1 d . .
H15 H -0.0279 0.3962 0.8064 0.020 Uiso 1 1 calc R U
C14 C 0.11132(16) 0.35426(11) 0.79330(12) 0.0142(4) Uani 1 1 d . .
C28 C 0.11577(17) 0.28529(11) 0.84204(12) 0.0172(4) Uani 1 1 d . .
H28 H 0.1892 0.2624 0.8518 0.021 Uiso 1 1 calc R U
C29 C 0.1044(2) 0.30204(13) 0.92275(14) 0.0262(5) Uani 1 1 d . .
H29A H 0.1076 0.2564 0.9521 0.039 Uiso 1 1 calc R U
H29B H 0.1641 0.3343 0.9527 0.039 Uiso 1 1 calc R U
H29C H 0.0341 0.3262 0.9152 0.039 Uiso 1 1 calc R U
C30 C 0.02938(19) 0.22991(12) 0.79659(14) 0.0251(5) Uani 1 1 d . .
H30A H 0.0341 0.1862 0.8292 0.038 Uiso 1 1 calc R U
H30B H -0.0436 0.2516 0.7841 0.038 Uiso 1 1 calc R U
H30C H 0.0423 0.2164 0.7473 0.038 Uiso 1 1 calc R U
C2 C 0.26327(16) 0.30527(11) 0.74769(12) 0.0136(4) Uani 1 1 d . .
C3 C 0.22534(17) 0.25955(12) 0.68199(12) 0.0184(4) Uani 1 1 d . .
H3 H 0.1542 0.2671 0.6451 0.022 Uiso 1 1 calc R U
C4 C 0.28925(17) 0.20332(12) 0.66943(13) 0.0201(5) Uani 1 1 d . .
H4 H 0.2621 0.1723 0.6246 0.024 Uiso 1 1 calc R U
C5 C 0.39349(17) 0.19285(11) 0.72313(13) 0.0183(4) Uani 1 1 d . .
H5 H 0.4377 0.1545 0.7145 0.022 Uiso 1 1 calc R U
C6 C 0.43451(16) 0.23747(11) 0.78935(12) 0.0150(4) Uani 1 1 d . .
C1 C 0.36866(16) 0.29390(11) 0.80294(12) 0.0140(4) Uani 1 1 d . .
C7 C 0.54900(16) 0.22607(11) 0.84517(12) 0.0144(4) Uani 1 1 d . .
C8 C 0.63837(16) 0.25541(11) 0.82671(12) 0.0140(4) Uani 1 1 d . .
C19 C 0.62125(17) 0.29996(11) 0.75138(12) 0.0162(4) Uani 1 1 d . .
H19 H 0.5546 0.2804 0.7100 0.019 Uiso 1 1 calc R U
C20 C 0.71655(17) 0.29397(12) 0.71889(13) 0.0216(5) Uani 1 1 d . .
H20A H 0.7009 0.3236 0.6708 0.032 Uiso 1 1 calc R U
H20B H 0.7837 0.3116 0.7587 0.032 Uiso 1 1 calc R U
H20C H 0.7261 0.2428 0.7063 0.032 Uiso 1 1 calc R U
C21 C 0.59978(18) 0.38067(12) 0.76434(13) 0.0219(5) Uani 1 1 d . .
H21A H 0.5891 0.4079 0.7152 0.033 Uiso 1 1 calc R U
H21B H 0.5340 0.3848 0.7797 0.033 Uiso 1 1 calc R U
H21C H 0.6625 0.4009 0.8064 0.033 Uiso 1 1 calc R U
C9 C 0.74329(16) 0.24528(11) 0.88057(12) 0.0158(4) Uani 1 1 d . .
H9 H 0.8037 0.2657 0.8689 0.019 Uiso 1 1 calc R U
C10 C 0.76281(16) 0.20638(11) 0.95071(12) 0.0160(4) Uani 1 1 d . .
C11 C 0.67314(17) 0.17737(11) 0.96698(12) 0.0176(4) Uani 1 1 d . .
H11 H 0.6849 0.1502 1.0144 0.021 Uiso 1 1 calc R U
C12 C 0.56599(16) 0.18702(11) 0.91551(12) 0.0164(4) Uani 1 1 d . .
C25 C 0.47061(17) 0.15324(12) 0.93533(13) 0.0199(5) Uani 1 1 d . .
H25 H 0.4026 0.1788 0.9024 0.024 Uiso 1 1 calc R U
C26 C 0.4577(2) 0.07256(13) 0.91217(16) 0.0313(6) Uani 1 1 d . .
H26A H 0.3961 0.0519 0.9254 0.047 Uiso 1 1 calc R U
H26B H 0.4440 0.0678 0.8551 0.047 Uiso 1 1 calc R U
H26C H 0.5249 0.0462 0.9412 0.047 Uiso 1 1 calc R U
C27 C 0.4793(2) 0.16316(16) 1.02196(15) 0.0356(6) Uani 1 1 d . .
H27A H 0.4160 0.1404 1.0312 0.053 Uiso 1 1 calc R U
H27B H 0.5466 0.1400 1.0561 0.053 Uiso 1 1 calc R U
H27C H 0.4809 0.2154 1.0343 0.053 Uiso 1 1 calc R U
C22 C 0.88005(16) 0.19418(12) 1.00447(12) 0.0175(4) Uani 1 1 d . .
H22 H 0.9240 0.2368 0.9971 0.021 Uiso 1 1 calc R U
C24 C 0.89356(18) 0.19022(13) 1.09232(13) 0.0248(5) Uani 1 1 d . .
H24A H 0.9708 0.1823 1.1230 0.037 Uiso 1 1 calc R U
H24B H 0.8687 0.2361 1.1089 0.037 Uiso 1 1 calc R U
H24C H 0.8499 0.1497 1.1016 0.037 Uiso 1 1 calc R U
C23 C 0.92788(19) 0.12598(14) 0.97885(15) 0.0315(6) Uani 1 1 d . .
H23A H 1.0033 0.1188 1.0140 0.047 Uiso 1 1 calc R U
H23B H 0.8838 0.0833 0.9820 0.047 Uiso 1 1 calc R U
H23C H 0.9272 0.1321 0.9242 0.047 Uiso 1 1 calc R U
C37 C 0.34313(19) 0.53219(12) 1.03502(13) 0.0229(5) Uani 1 1 d . .
H37A H 0.4208 0.5335 1.0378 0.027 Uiso 1 1 calc R U
H37B H 0.3273 0.5781 1.0585 0.027 Uiso 1 1 calc R U
C38 C 0.3257(2) 0.46765(13) 1.08360(14) 0.0289(5) Uani 1 1 d . .
H38A H 0.3739 0.4727 1.1386 0.043 Uiso 1 1 calc R U
H38B H 0.2494 0.4667 1.0820 0.043 Uiso 1 1 calc R U
H38C H 0.3428 0.4221 1.0614 0.043 Uiso 1 1 calc R U
C39 C 0.28289(19) 0.61453(12) 0.89093(14) 0.0248(5) Uani 1 1 d . .
H39A H 0.2374 0.6177 0.8344 0.030 Uiso 1 1 calc R U
H39B H 0.2614 0.6550 0.9194 0.030 Uiso 1 1 calc R U
C40 C 0.40353(19) 0.62332(13) 0.89824(14) 0.0268(5) Uani 1 1 d . .
H40A H 0.4141 0.6705 0.8760 0.040 Uiso 1 1 calc R U
H40B H 0.4488 0.6212 0.9542 0.040 Uiso 1 1 calc R U
H40C H 0.4248 0.5839 0.8692 0.040 Uiso 1 1 calc R U
C41 C 0.11679(19) 0.53701(13) 0.93432(15) 0.0262(5) Uani 1 1 d . .
H41A H 0.0678 0.5472 0.8798 0.031 Uiso 1 1 calc R U
H41B H 0.0944 0.4894 0.9502 0.031 Uiso 1 1 calc R U
C42 C 0.0969(2) 0.59543(15) 0.98875(17) 0.0378(6) Uani 1 1 d . .
H42A H 0.0196 0.5950 0.9849 0.057 Uiso 1 1 calc R U
H42B H 0.1425 0.5854 1.0435 0.057 Uiso 1 1 calc R U
H42C H 0.1158 0.6435 0.9728 0.057 Uiso 1 1 calc R U

loop_
_atom_site_aniso_label
_atom_site_aniso_U_11
_atom_site_aniso_U_22
_atom_site_aniso_U_33
_atom_site_aniso_U_23
_atom_site_aniso_U_13
_atom_site_aniso_U_12
Cu1 0.02010(14) 0.01664(14) 0.02265(15) -0.00366(11) 0.01014(11) 0.00059(11)
S1 0.0148(3) 0.0210(3) 0.0155(3) -0.0057(2) 0.0023(2) 0.0013(2)
P1 0.0199(3) 0.0152(3) 0.0191(3) -0.0024(2) 0.0079(2) -0.0004(2)
C13 0.0118(10) 0.0173(10) 0.0122(10) -0.0026(8) 0.0020(8) 0.0001(8)
C18 0.0131(10) 0.0179(10) 0.0151(10) -0.0022(8) 0.0041(8) -0.0016(8)
C34 0.0152(10) 0.0225(11) 0.0202(11) 0.0037(9) 0.0082(9) 0.0018(8)
C35 0.0208(12) 0.0364(14) 0.0257(13) -0.0014(10) 0.0106(10) -0.0097(10)
C36 0.0254(12) 0.0312(13) 0.0225(12) -0.0011(10) 0.0121(10) -0.0002(10)
C17 0.0149(10) 0.0151(10) 0.0219(11) 0.0014(8) 0.0052(9) 0.0002(8)
C16 0.0138(10) 0.0151(10) 0.0198(11) -0.0034(8) 0.0045(8) 0.0008(8)
C31 0.0162(10) 0.0137(10) 0.0281(12) 0.0000(9) 0.0085(9) 0.0009(8)
C33 0.0173(11) 0.0296(13) 0.0323(13) 0.0011(10) 0.0042(10) 0.0062(10)
C32 0.0228(12) 0.0243(12) 0.0443(15) 0.0063(11) 0.0198(11) 0.0074(10)
C15 0.0136(10) 0.0184(10) 0.0181(11) -0.0031(8) 0.0069(8) -0.0022(8)
C14 0.0141(10) 0.0144(10) 0.0133(10) -0.0024(8) 0.0032(8) -0.0010(8)
C28 0.0169(10) 0.0166(10) 0.0193(11) 0.0021(8) 0.0077(9) 0.0009(8)
C29 0.0360(14) 0.0223(12) 0.0228(12) 0.0024(9) 0.0130(11) -0.0015(10)
C30 0.0295(13) 0.0146(11) 0.0291(13) 0.0017(9) 0.0065(10) -0.0019(9)
C2 0.0116(10) 0.0157(10) 0.0142(10) -0.0013(8) 0.0051(8) 0.0000(8)
C3 0.0121(10) 0.0235(11) 0.0172(11) -0.0026(9) 0.0016(8) 0.0018(8)
C4 0.0194(11) 0.0221(11) 0.0169(11) -0.0081(9) 0.0032(9) -0.0007(9)
C5 0.0178(11) 0.0179(11) 0.0209(11) -0.0049(9) 0.0087(9) 0.0017(8)
C6 0.0114(10) 0.0167(10) 0.0173(10) 0.0015(8) 0.0053(8) 0.0006(8)
C1 0.0130(10) 0.0159(10) 0.0139(10) -0.0013(8) 0.0053(8) -0.0020(8)
C7 0.0126(10) 0.0137(10) 0.0171(10) -0.0024(8) 0.0050(8) 0.0022(8)
C8 0.0153(10) 0.0121(10) 0.0147(10) -0.0022(8) 0.0051(8) 0.0012(8)
C19 0.0154(10) 0.0185(11) 0.0146(10) 0.0007(8) 0.0049(8) 0.0001(8)
C20 0.0210(11) 0.0250(12) 0.0202(12) 0.0021(9) 0.0089(9) 0.0011(9)
C21 0.0241(12) 0.0206(11) 0.0236(12) 0.0046(9) 0.0113(10) 0.0038(9)
C9 0.0128(10) 0.0170(10) 0.0185(11) -0.0009(8) 0.0065(8) -0.0012(8)
C10 0.0140(10) 0.0155(10) 0.0177(11) -0.0022(8) 0.0042(8) 0.0007(8)
C11 0.0192(11) 0.0182(11) 0.0155(11) 0.0023(8) 0.0056(9) 0.0002(8)
C12 0.0149(10) 0.0168(10) 0.0185(11) -0.0007(8) 0.0070(8) -0.0005(8)
C25 0.0138(10) 0.0241(12) 0.0219(11) 0.0036(9) 0.0060(9) -0.0015(9)
C26 0.0238(12) 0.0262(13) 0.0478(16) 0.0004(11) 0.0172(12) -0.0068(10)
C27 0.0275(13) 0.0561(18) 0.0279(14) -0.0026(12) 0.0156(11) -0.0122(12)
C22 0.0125(10) 0.0203(11) 0.0188(11) 0.0007(9) 0.0038(8) -0.0001(8)
C24 0.0166(11) 0.0355(14) 0.0194(12) 0.0014(10) 0.0021(9) -0.0008(10)
C23 0.0214(12) 0.0333(14) 0.0333(14) -0.0094(11) 0.0002(10) 0.0091(10)
C37 0.0276(12) 0.0205(12) 0.0193(11) -0.0010(9) 0.0061(10) -0.0024(9)
C38 0.0386(14) 0.0250(13) 0.0253(13) 0.0045(10) 0.0136(11) 0.0015(11)
C39 0.0349(13) 0.0153(11) 0.0269(13) 0.0018(9) 0.0141(11) 0.0026(10)
C40 0.0327(13) 0.0261(12) 0.0224(12) 0.0019(10) 0.0103(10) -0.0079(10)
C41 0.0242(12) 0.0252(12) 0.0323(13) -0.0076(10) 0.0137(10) -0.0001(10)
C42 0.0407(16) 0.0327(14) 0.0495(17) -0.0121(13) 0.0277(14) 0.0000(12)

loop_
_atom_type_symbol
_atom_type_description
_atom_type_scat_dispersion_real
_atom_type_scat_dispersion_imag
_atom_type_scat_source
C C 0.0033 0.0016 'International Tables Vol C Tables 4.2.6.8 and 6.1.1.4'
H H 0.0000 0.0000 'International Tables Vol C Tables 4.2.6.8 and 6.1.1.4'
P P 0.1023 0.0942 'International Tables Vol C Tables 4.2.6.8 and 6.1.1.4'
S S 0.1246 0.1234 'International Tables Vol C Tables 4.2.6.8 and 6.1.1.4'
Cu Cu 0.3201 1.2651 'International Tables Vol C Tables 4.2.6.8 and 6.1.1.4'

loop_
_geom_angle_atom_site_label_1
_geom_angle_atom_site_label_2
_geom_angle_atom_site_label_3
_geom_angle
S1 Cu1 P1 139.93(2)
S1 Cu1 C13 87.04(5)
P1 Cu1 C13 133.02(5)
C1 S1 Cu1 103.53(7)
C37 P1 C39 103.15(11)
C37 P1 C41 104.42(11)
C39 P1 C41 103.98(11)
C37 P1 Cu1 111.72(8)
C39 P1 Cu1 115.49(8)
C41 P1 Cu1 116.63(8)
C14 C13 C18 119.56(18)
C14 C13 C2 120.34(18)
C18 C13 C2 119.46(17)
C14 C13 Cu1 85.85(12)
C18 C13 Cu1 86.47(12)
C2 C13 Cu1 105.57(12)
C17 C18 C13 118.58(18)
C17 C18 C34 120.59(18)
C13 C18 C34 120.79(18)
C18 C34 C36 111.35(17)
C18 C34 C35 112.09(18)
C36 C34 C35 110.87(18)
C18 C34 H34 107.4
C36 C34 H34 107.4
C35 C34 H34 107.4
C34 C35 H35A 109.5
C34 C35 H35B 109.5
H35A C35 H35B 109.5
C34 C35 H35C 109.5
H35A C35 H35C 109.5
H35B C35 H35C 109.5
C34 C36 H36A 109.5
C34 C36 H36B 109.5
H36A C36 H36B 109.5
C34 C36 H36C 109.5
H36A C36 H36C 109.5
H36B C36 H36C 109.5
C18 C17 C16 122.77(19)
C18 C17 H17 118.6
C16 C17 H17 118.6
C15 C16 C17 117.47(18)
C15 C16 C31 123.84(18)
C17 C16 C31 118.64(18)
C16 C31 C32 114.51(18)
C16 C31 C33 111.19(18)
C32 C31 C33 109.68(19)
C16 C31 H31 107.0
C32 C31 H31 107.0
C33 C31 H31 107.0
C31 C33 H33A 109.5
C31 C33 H33B 109.5
H33A C33 H33B 109.5
C31 C33 H33C 109.5
H33A C33 H33C 109.5
H33B C33 H33C 109.5
C31 C32 H32A 109.5
C31 C32 H32B 109.5
H32A C32 H32B 109.5
C31 C32 H32C 109.5
H32A C32 H32C 109.5
H32B C32 H32C 109.5
C16 C15 C14 122.11(19)
C16 C15 H15 118.9
C14 C15 H15 118.9
C15 C14 C13 119.03(18)
C15 C14 C28 120.63(18)
C13 C14 C28 120.29(18)
C14 C28 C29 112.07(17)
C14 C28 C30 111.23(17)
C29 C28 C30 110.70(18)
C14 C28 H28 107.5
C29 C28 H28 107.5
C30 C28 H28 107.5
C28 C29 H29A 109.5
C28 C29 H29B 109.5
H29A C29 H29B 109.5
C28 C29 H29C 109.5
H29A C29 H29C 109.5
H29B C29 H29C 109.5
C28 C30 H30A 109.5
C28 C30 H30B 109.5
H30A C30 H30B 109.5
C28 C30 H30C 109.5
H30A C30 H30C 109.5
H30B C30 H30C 109.5
C3 C2 C1 119.50(18)
C3 C2 C13 117.97(18)
C1 C2 C13 122.51(18)
C4 C3 C2 121.32(19)
C4 C3 H3 119.3
C2 C3 H3 119.3
C3 C4 C5 119.16(19)
C3 C4 H4 120.4
C5 C4 H4 120.4
C4 C5 C6 121.28(19)
C4 C5 H5 119.4
C6 C5 H5 119.4
C5 C6 C1 119.57(18)
C5 C6 C7 119.98(18)
C1 C6 C7 120.45(18)
C6 C1 C2 119.15(18)
C6 C1 S1 119.76(15)
C2 C1 S1 121.09(15)
C12 C7 C8 120.44(18)
C12 C7 C6 119.75(18)
C8 C7 C6 119.81(18)
C9 C8 C7 118.38(18)
C9 C8 C19 120.37(18)
C7 C8 C19 121.20(18)
C8 C19 C20 113.27(17)
C8 C19 C21 111.23(17)
C20 C19 C21 109.56(17)
C8 C19 H19 107.5
C20 C19 H19 107.5
C21 C19 H19 107.5
C19 C20 H20A 109.5
C19 C20 H20B 109.5
H20A C20 H20B 109.5
C19 C20 H20C 109.5
H20A C20 H20C 109.5
H20B C20 H20C 109.5
C19 C21 H21A 109.5
C19 C21 H21B 109.5
H21A C21 H21B 109.5
C19 C21 H21C 109.5
H21A C21 H21C 109.5
H21B C21 H21C 109.5
C10 C9 C8 122.49(19)
C10 C9 H9 118.8
C8 C9 H9 118.8
C9 C10 C11 117.85(19)
C9 C10 C22 119.47(18)
C11 C10 C22 122.62(19)
C10 C11 C12 121.91(19)
C10 C11 H11 119.0
C12 C11 H11 119.0
C7 C12 C11 118.91(19)
C7 C12 C25 121.10(18)
C11 C12 C25 119.95(19)
C12 C25 C27 113.13(18)
C12 C25 C26 110.73(18)
C27 C25 C26 110.8(2)
C12 C25 H25 107.3
C27 C25 H25 107.3
C26 C25 H25 107.3
C25 C26 H26A 109.5
C25 C26 H26B 109.5
H26A C26 H26B 109.5
C25 C26 H26C 109.5
H26A C26 H26C 109.5
H26B C26 H26C 109.5
C25 C27 H27A 109.5
C25 C27 H27B 109.5
H27A C27 H27B 109.5
C25 C27 H27C 109.5
H27A C27 H27C 109.5
H27B C27 H27C 109.5
C10 C22 C24 114.22(17)
C10 C22 C23 110.40(18)
C24 C22 C23 110.44(19)
C10 C22 H22 107.1
C24 C22 H22 107.1
C23 C22 H22 107.1
C22 C24 H24A 109.5
C22 C24 H24B 109.5
H24A C24 H24B 109.5
C22 C24 H24C 109.5
H24A C24 H24C 109.5
H24B C24 H24C 109.5
C22 C23 H23A 109.5
C22 C23 H23B 109.5
H23A C23 H23B 109.5
C22 C23 H23C 109.5
H23A C23 H23C 109.5
H23B C23 H23C 109.5
C38 C37 P1 112.58(16)
C38 C37 H37A 109.1
P1 C37 H37A 109.1
C38 C37 H37B 109.1
P1 C37 H37B 109.1
H37A C37 H37B 107.8
C37 C38 H38A 109.5
C37 C38 H38B 109.5
H38A C38 H38B 109.5
C37 C38 H38C 109.5
H38A C38 H38C 109.5
H38B C38 H38C 109.5
C40 C39 P1 112.05(16)
C40 C39 H39A 109.2
P1 C39 H39A 109.2
C40 C39 H39B 109.2
P1 C39 H39B 109.2
H39A C39 H39B 107.9
C39 C40 H40A 109.5
C39 C40 H40B 109.5
H40A C40 H40B 109.5
C39 C40 H40C 109.5
H40A C40 H40C 109.5
H40B C40 H40C 109.5
C42 C41 P1 117.42(17)
C42 C41 H41A 107.9
P1 C41 H41A 107.9
C42 C41 H41B 107.9
P1 C41 H41B 107.9
H41A C41 H41B 107.2
C41 C42 H42A 109.5
C41 C42 H42B 109.5
H42A C42 H42B 109.5
C41 C42 H42C 109.5
H42A C42 H42C 109.5
H42B C42 H42C 109.5

loop_
_geom_bond_atom_site_label_1
_geom_bond_atom_site_label_2
_geom_bond_distance
Cu1 S1 2.1736(6)
Cu1 P1 2.1885(6)
Cu1 C13 2.377(2)
S1 C1 1.759(2)
P1 C37 1.824(2)
P1 C39 1.830(2)
P1 C41 1.835(2)
C13 C14 1.414(3)
C13 C18 1.415(3)
C13 C2 1.501(3)
C18 C17 1.395(3)
C18 C34 1.524(3)
C34 C36 1.530(3)
C34 C35 1.534(3)
C34 H34 1.0000
C35 H35A 0.9800
C35 H35B 0.9800
C35 H35C 0.9800
C36 H36A 0.9800
C36 H36B 0.9800
C36 H36C 0.9800
C17 C16 1.399(3)
C17 H17 0.9500
C16 C15 1.389(3)
C16 C31 1.526(3)
C31 C32 1.527(3)
C31 C33 1.534(3)
C31 H31 1.0000
C33 H33A 0.9800
C33 H33B 0.9800
C33 H33C 0.9800
C32 H32A 0.9800
C32 H32B 0.9800
C32 H32C 0.9800
C15 C14 1.405(3)
C15 H15 0.9500
C14 C28 1.525(3)
C28 C29 1.529(3)
C28 C30 1.530(3)
C28 H28 1.0000
C29 H29A 0.9800
C29 H29B 0.9800
C29 H29C 0.9800
C30 H30A 0.9800
C30 H30B 0.9800
C30 H30C 0.9800
C2 C3 1.394(3)
C2 C1 1.412(3)
C3 C4 1.385(3)
C3 H3 0.9500
C4 C5 1.388(3)
C4 H4 0.9500
C5 C6 1.392(3)
C5 H5 0.9500
C6 C1 1.411(3)
C6 C7 1.504(3)
C7 C12 1.400(3)
C7 C8 1.410(3)
C8 C9 1.395(3)
C8 C19 1.527(3)
C19 C20 1.531(3)
C19 C21 1.536(3)
C19 H19 1.0000
C20 H20A 0.9800
C20 H20B 0.9800
C20 H20C 0.9800
C21 H21A 0.9800
C21 H21B 0.9800
C21 H21C 0.9800
C9 C10 1.391(3)
C9 H9 0.9500
C10 C11 1.392(3)
C10 C22 1.522(3)
C11 C12 1.401(3)
C11 H11 0.9500
C12 C25 1.523(3)
C25 C27 1.526(3)
C25 C26 1.529(3)
C25 H25 1.0000
C26 H26A 0.9800
C26 H26B 0.9800
C26 H26C 0.9800
C27 H27A 0.9800
C27 H27B 0.9800
C27 H27C 0.9800
C22 C24 1.524(3)
C22 C23 1.529(3)
C22 H22 1.0000
C24 H24A 0.9800
C24 H24B 0.9800
C24 H24C 0.9800
C23 H23A 0.9800
C23 H23B 0.9800
C23 H23C 0.9800
C37 C38 1.526(3)
C37 H37A 0.9900
C37 H37B 0.9900
C38 H38A 0.9800
C38 H38B 0.9800
C38 H38C 0.9800
C39 C40 1.532(3)
C39 H39A 0.9900
C39 H39B 0.9900
C40 H40A 0.9800
C40 H40B 0.9800
C40 H40C 0.9800
C41 C42 1.524(3)
C41 H41A 0.9900
C41 H41B 0.9900
C42 H42A 0.9800
C42 H42B 0.9800
C42 H42C 0.9800

loop_
_geom_torsion_atom_site_label_1
_geom_torsion_atom_site_label_2
_geom_torsion_atom_site_label_3
_geom_torsion_atom_site_label_4
_geom_torsion
C14 C13 C18 C17 -6.1(3)
C2 C13 C18 C17 164.78(18)
Cu1 C13 C18 C17 -89.31(18)
C14 C13 C18 C34 176.21(18)
C2 C13 C18 C34 -12.9(3)
Cu1 C13 C18 C34 93.01(18)
C17 C18 C34 C36 -77.0(2)
C13 C18 C34 C36 100.6(2)
C17 C18 C34 C35 47.9(3)
C13 C18 C34 C35 -134.5(2)
C13 C18 C17 C16 0.1(3)
C34 C18 C17 C16 177.83(19)
C18 C17 C16 C15 4.8(3)
C18 C17 C16 C31 -177.61(19)
C15 C16 C31 C32 4.3(3)
C17 C16 C31 C32 -173.2(2)
C15 C16 C31 C33 -120.7(2)
C17 C16 C31 C33 61.8(3)
C17 C16 C15 C14 -3.8(3)
C31 C16 C15 C14 178.73(19)
C16 C15 C14 C13 -2.0(3)
C16 C15 C14 C28 -179.40(19)
C18 C13 C14 C15 7.0(3)
C2 C13 C14 C15 -163.78(18)
Cu1 C13 C14 C15 90.60(18)
C18 C13 C14 C28 -175.58(18)
C2 C13 C14 C28 13.6(3)
Cu1 C13 C14 C28 -92.01(17)
C15 C14 C28 C29 -50.4(3)
C13 C14 C28 C29 132.2(2)
C15 C14 C28 C30 74.1(2)
C13 C14 C28 C30 -103.2(2)
C14 C13 C2 C3 87.1(2)
C18 C13 C2 C3 -83.7(2)
Cu1 C13 C2 C3 -178.56(15)
C14 C13 C2 C1 -94.4(2)
C18 C13 C2 C1 94.8(2)
Cu1 C13 C2 C1 0.0(2)
C1 C2 C3 C4 -0.4(3)
C13 C2 C3 C4 178.18(19)
C2 C3 C4 C5 -0.5(3)
C3 C4 C5 C6 0.3(3)
C4 C5 C6 C1 0.8(3)
C4 C5 C6 C7 -178.2(2)
C5 C6 C1 C2 -1.8(3)
C7 C6 C1 C2 177.29(18)
C5 C6 C1 S1 177.44(16)
C7 C6 C1 S1 -3.5(3)
C3 C2 C1 C6 1.6(3)
C13 C2 C1 C6 -176.95(18)
C3 C2 C1 S1 -177.63(16)
C13 C2 C1 S1 3.8(3)
Cu1 S1 C1 C6 175.29(15)
Cu1 S1 C1 C2 -5.51(18)
C5 C6 C7 C12 -99.1(2)
C1 C6 C7 C12 81.8(3)
C5 C6 C7 C8 81.5(3)
C1 C6 C7 C8 -97.5(2)
C12 C7 C8 C9 -0.8(3)
C6 C7 C8 C9 178.57(18)
C12 C7 C8 C19 -178.29(18)
C6 C7 C8 C19 1.0(3)
C9 C8 C19 C20 32.2(3)
C7 C8 C19 C20 -150.33(19)
C9 C8 C19 C21 -91.7(2)
C7 C8 C19 C21 85.7(2)
C7 C8 C9 C10 1.2(3)
C19 C8 C9 C10 178.72(19)
C8 C9 C10 C11 -0.5(3)
C8 C9 C10 C22 176.77(19)
C9 C10 C11 C12 -0.6(3)
C22 C10 C11 C12 -177.77(19)
C8 C7 C12 C11 -0.3(3)
C6 C7 C12 C11 -179.59(18)
C8 C7 C12 C25 -178.37(18)
C6 C7 C12 C25 2.3(3)
C10 C11 C12 C7 1.0(3)
C10 C11 C12 C25 179.09(19)
C7 C12 C25 C27 -138.0(2)
C11 C12 C25 C27 43.9(3)
C7 C12 C25 C26 96.9(2)
C11 C12 C25 C26 -81.2(2)
C9 C10 C22 C24 148.5(2)
C11 C10 C22 C24 -34.4(3)
C9 C10 C22 C23 -86.4(2)
C11 C10 C22 C23 90.8(2)
C39 P1 C37 C38 174.08(17)
C41 P1 C37 C38 65.65(19)
Cu1 P1 C37 C38 -61.26(18)
C37 P1 C39 C40 60.41(18)
C41 P1 C39 C40 169.17(16)
Cu1 P1 C39 C40 -61.76(18)
C37 P1 C41 C42 43.9(2)
C39 P1 C41 C42 -64.0(2)
Cu1 P1 C41 C42 167.66(17)
